data_4100605
loop_
_publ_author_name
'Zhang, Jie-Peng'
'Lin, Yan-Yong'
'Huang, Xiao-Chun'
'Chen, Xiao-Ming'

_publ_section_title
;
Copper(I) 1,2,4-Triazolates and Related Complexes:
Studies of the Solvothermal Ligand Reactions, Network
Topologies, and Photoluminescence Properties
;
_journal_name_full 'Journal of the American Chemical Society'
_journal_paper_doi 10.1021/ja042222t
_journal_year 2005
_chemical_formula_sum 'C48 H36 Cu5 N21 O5'
_chemical_formula_weight 1304.68
_space_group_IT_number 13
_symmetry_cell_setting monoclinic
_symmetry_space_group_name_Hall '-P 2yc'
_symmetry_space_group_name_H-M 'P 1 2/c 1'
_cell_angle_alpha 90.00
_cell_angle_beta 93.6040(10)
_cell_angle_gamma 90.00
_cell_formula_units_Z 4
_cell_length_a 17.4879(11)
_cell_length_b 12.5107(8)
_cell_length_c 21.5927(13)
_cell_measurement_temperature 293(2)
_cell_volume 4714.8(5)
_diffrn_ambient_temperature 293(2)
_exptl_crystal_density_diffrn 1.838
_cod_original_sg_symbol_H-M 'P 2/c'
_cod_database_code 4100605

loop_
_symmetry_equiv_pos_as_xyz
'x, y, z'
'-x, y, -z+1/2'
'-x, -y, -z'
'x, -y, z-1/2'

loop_
_atom_site_label
_atom_site_type_symbol
_atom_site_fract_x
_atom_site_fract_y
_atom_site_fract_z
_atom_site_U_iso_or_equiv
_atom_site_adp_type
_atom_site_occupancy
_atom_site_symmetry_multiplicity
_atom_site_calc_flag
_atom_site_refinement_flags
_atom_site_disorder_assembly
_atom_site_disorder_group
Cu1 Cu 0.44891(3) 0.47507(4) 0.06510(3) 0.02857(15) Uani 1 1 d . . .
Cu2 Cu 0.40875(3) 1.08074(4) -0.01238(3) 0.02728(15) Uani 1 1 d . . .
Cu3 Cu 0.5000 0.97463(6) 0.2500 0.02521(18) Uani 1 2 d S . .
N1 N 0.4013(2) 0.5340(3) -0.01200(17) 0.0247(8) Uani 1 1 d . . .
N2 N 0.4101(2) 0.6402(3) -0.02373(17) 0.0260(8) Uani 1 1 d . . .
N3 N 0.3128(2) 0.5766(3) -0.08764(17) 0.0223(8) Uani 1 1 d . . .
N4 N 0.3675(2) 0.9603(3) -0.07599(16) 0.0225(8) Uani 1 1 d . . .
N5 N 0.3381(2) 0.2022(3) -0.03245(17) 0.0218(8) Uani 1 1 d . . .
N6 N 0.4534(2) 1.0201(3) 0.06608(16) 0.0185(7) Uani 1 1 d . . .
N7 N 0.47798(19) 0.9138(3) 0.06605(15) 0.0187(7) Uani 1 1 d . . .
N8 N 0.4830(2) 0.9730(3) 0.16425(15) 0.0191(7) Uani 1 1 d . . .
N9 N 0.4378(2) 1.3504(3) 0.12007(17) 0.0258(8) Uani 1 1 d . . .
N10 N 0.5006(2) 0.5926(3) 0.12315(18) 0.0260(8) Uani 1 1 d . . .
C1 C 0.3419(3) 0.4981(4) -0.0500(2) 0.0256(9) Uani 1 1 d . . .
C2 C 0.3565(2) 0.6620(3) -0.06873(19) 0.0186(8) Uani 1 1 d . . .
C3 C 0.3148(2) 0.3889(3) -0.0526(2) 0.0222(9) Uani 1 1 d . . .
C4 C 0.2412(3) 0.3663(4) -0.0772(3) 0.0369(12) Uani 1 1 d . . .
H4A H 0.2091 0.4205 -0.0930 0.044 Uiso 1 1 calc R . .
C5 C 0.2168(3) 0.2606(4) -0.0777(3) 0.0343(12) Uani 1 1 d . . .
H5A H 0.1681 0.2426 -0.0942 0.041 Uiso 1 1 calc R . .
C6 C 0.2654(3) 0.1832(4) -0.0533(3) 0.0335(12) Uani 1 1 d . . .
H6A H 0.2470 0.1136 -0.0511 0.040 Uiso 1 1 calc R . .
C7 C 0.3614(3) 0.3047(3) -0.0324(2) 0.0227(9) Uani 1 1 d . . .
H7A H 0.4114 0.3199 -0.0180 0.027 Uiso 1 1 calc R . .
C8 C 0.3442(2) 0.7713(3) -0.0927(2) 0.0229(9) Uani 1 1 d . . .
C9 C 0.2966(3) 0.7944(4) -0.1447(2) 0.0281(10) Uani 1 1 d . . .
H9A H 0.2701 0.7404 -0.1665 0.034 Uiso 1 1 calc R . .
C10 C 0.2895(3) 0.9013(4) -0.1637(2) 0.0363(12) Uani 1 1 d . . .
H10A H 0.2602 0.9186 -0.1998 0.044 Uiso 1 1 calc R . .
C11 C 0.3256(2) 0.9801(3) -0.1293(2) 0.0224(9) Uani 1 1 d . . .
H11A H 0.3210 1.0504 -0.1431 0.027 Uiso 1 1 calc R . .
C12 C 0.3762(3) 0.8575(3) -0.0592(2) 0.0240(9) Uani 1 1 d . . .
H12A H 0.4055 0.8428 -0.0228 0.029 Uiso 1 1 calc R . .
C13 C 0.4566(2) 1.0529(3) 0.12429(18) 0.0194(8) Uani 1 1 d . . .
C14 C 0.4933(2) 0.8898(3) 0.12481(19) 0.0208(9) Uani 1 1 d . . .
C15 C 0.4396(2) 1.1620(3) 0.14482(18) 0.0196(8) Uani 1 1 d . . .
C16 C 0.4090(3) 1.1819(4) 0.2008(2) 0.0341(11) Uani 1 1 d . . .
H16A H 0.3986 1.1261 0.2275 0.041 Uiso 1 1 calc R . .
C17 C 0.3940(3) 1.2866(4) 0.2167(2) 0.0378(12) Uani 1 1 d . . .
H17A H 0.3740 1.3022 0.2545 0.045 Uiso 1 1 calc R . .
C18 C 0.4089(3) 1.3675(4) 0.1760(2) 0.0321(11) Uani 1 1 d . . .
H18A H 0.3987 1.4374 0.1875 0.039 Uiso 1 1 calc R . .
C19 C 0.4540(2) 1.2484(3) 0.10671(19) 0.0196(8) Uani 1 1 d . . .
H19A H 0.4764 1.2346 0.0696 0.024 Uiso 1 1 calc R . .
C20 C 0.5166(2) 0.7813(3) 0.14559(18) 0.0181(8) Uani 1 1 d . . .
C21 C 0.5686(3) 0.7580(4) 0.1943(2) 0.0285(10) Uani 1 1 d . . .
H21A H 0.5914 0.8125 0.2181 0.034 Uiso 1 1 calc R . .
C22 C 0.5865(3) 0.6519(4) 0.2072(2) 0.0354(12) Uani 1 1 d . . .
H22A H 0.6227 0.6343 0.2390 0.042 Uiso 1 1 calc R . .
C23 C 0.5489(3) 0.5711(3) 0.1713(2) 0.0314(11) Uani 1 1 d . . .
H23A H 0.5583 0.5001 0.1819 0.038 Uiso 1 1 calc R . .
C24 C 0.4845(2) 0.6954(3) 0.1107(2) 0.0223(9) Uani 1 1 d . . .
H24A H 0.4503 0.7109 0.0771 0.027 Uiso 1 1 calc R . .
Cu4 Cu 0.10222(3) 1.01009(4) 0.50826(3) 0.02757(15) Uani 1 1 d . . .
Cu5 Cu 0.02543(3) 0.40417(4) 0.44533(3) 0.02926(15) Uani 1 1 d . . .
Cu6 Cu 0.0000 0.91512(6) 0.2500 0.02820(19) Uani 1 2 d S . .
N11 N 0.0478(2) 0.9543(3) 0.43453(16) 0.0207(7) Uani 1 1 d . . .
N12 N 0.0249(2) 0.8474(3) 0.43305(17) 0.0253(8) Uani 1 1 d . . .
N13 N 0.0146(2) 0.9133(3) 0.33639(15) 0.0195(7) Uani 1 1 d . . .
N14 N 0.0513(2) 1.2866(3) 0.38855(18) 0.0262(8) Uani 1 1 d . . .
N15 N -0.0030(2) 0.5300(3) 0.37007(18) 0.0286(9) Uani 1 1 d . . .
N16 N 0.0878(2) 0.5715(3) 0.52681(17) 0.0233(8) Uani 1 1 d . . .
N17 N 0.0974(2) 0.4640(3) 0.51202(16) 0.0212(7) Uani 1 1 d . . .
N18 N 0.1961(2) 0.5110(3) 0.57768(18) 0.0260(8) Uani 1 1 d . . .
N19 N 0.1673(2) 0.1352(3) 0.53122(17) 0.0262(8) Uani 1 1 d . . .
N20 N 0.1360(2) 0.8910(3) 0.57253(18) 0.0263(8) Uani 1 1 d . . .
C25 C 0.0388(2) 0.9908(3) 0.37600(19) 0.0187(8) Uani 1 1 d . . .
C26 C 0.0073(2) 0.8278(3) 0.37447(19) 0.0201(8) Uani 1 1 d . . .
C27 C 0.0543(2) 1.1026(3) 0.35838(19) 0.0207(9) Uani 1 1 d . . .
C28 C 0.0847(3) 1.1281(4) 0.3035(2) 0.0319(11) Uani 1 1 d . . .
H28A H 0.0955 1.0749 0.2753 0.038 Uiso 1 1 calc R . .
C29 C 0.0990(3) 1.2340(4) 0.2905(2) 0.0350(11) Uani 1 1 d . . .
H29A H 0.1202 1.2537 0.2537 0.042 Uiso 1 1 calc R . .
C30 C 0.0807(3) 1.3107(4) 0.3342(2) 0.0296(10) Uani 1 1 d . . .
H30A H 0.0892 1.3822 0.3251 0.035 Uiso 1 1 calc R . .
C31 C 0.0393(2) 1.1829(3) 0.3998(2) 0.0224(9) Uani 1 1 d . . .
H31A H 0.0199 1.1640 0.4374 0.027 Uiso 1 1 calc R . .
C32 C -0.0168(2) 0.7199(3) 0.35311(19) 0.0216(9) Uani 1 1 d . . .
C33 C -0.0702(3) 0.7012(4) 0.3036(2) 0.0345(11) Uani 1 1 d . . .
H33A H -0.0941 0.7577 0.2822 0.041 Uiso 1 1 calc R . .
C34 C -0.0868(3) 0.5959(4) 0.2869(2) 0.0323(11) Uani 1 1 d . . .
H34A H -0.1206 0.5807 0.2531 0.039 Uiso 1 1 calc R . .
C35 C -0.0522(3) 0.5149(4) 0.3214(2) 0.0300(10) Uani 1 1 d . . .
H35A H -0.0640 0.4449 0.3099 0.036 Uiso 1 1 calc R . .
C36 C 0.0155(3) 0.6304(3) 0.3853(2) 0.0232(9) Uani 1 1 d . . .
H36A H 0.0511 0.6421 0.4185 0.028 Uiso 1 1 calc R . .
C37 C 0.1475(2) 0.5951(3) 0.56389(17) 0.0111(7) Uani 1 1 d . . .
C38 C 0.1622(2) 0.4326(4) 0.5432(2) 0.0225(9) Uani 1 1 d . . .
C39 C 0.1616(2) 0.7043(3) 0.5893(2) 0.0214(9) Uani 1 1 d . . .
C40 C 0.2028(3) 0.7272(4) 0.6437(2) 0.0307(10) Uani 1 1 d . . .
H40A H 0.2261 0.6728 0.6674 0.037 Uiso 1 1 calc R . .
C41 C 0.2092(3) 0.8317(4) 0.6629(2) 0.0354(12) Uani 1 1 d . . .
H41A H 0.2361 0.8488 0.7001 0.042 Uiso 1 1 calc R . .
C42 C 0.1755(3) 0.9102(4) 0.6268(2) 0.0300(10) Uani 1 1 d . . .
H42A H 0.1802 0.9806 0.6403 0.036 Uiso 1 1 calc R . .
C43 C 0.1297(2) 0.7889(3) 0.5555(2) 0.0219(9) Uani 1 1 d . . .
H43A H 0.1021 0.7734 0.5183 0.026 Uiso 1 1 calc R . .
C44 C 0.1907(2) 0.3223(3) 0.54424(19) 0.0190(8) Uani 1 1 d . . .
C45 C 0.2666(2) 0.3020(4) 0.5640(2) 0.0274(10) Uani 1 1 d . . .
H45A H 0.2999 0.3576 0.5753 0.033 Uiso 1 1 calc R . .
C46 C 0.2912(3) 0.1973(4) 0.5665(2) 0.0311(11) Uani 1 1 d . . .
H46A H 0.3415 0.1810 0.5796 0.037 Uiso 1 1 calc R . .
C47 C 0.2396(3) 0.1161(4) 0.5492(2) 0.0300(10) Uani 1 1 d . . .
H47A H 0.2568 0.0458 0.5503 0.036 Uiso 1 1 calc R . .
C48 C 0.1429(3) 0.2373(3) 0.5301(2) 0.0232(9) Uani 1 1 d . . .
H48A H 0.0914 0.2509 0.5194 0.028 Uiso 1 1 calc R . .
N21 N 0.2492(4) 0.8711(5) 0.2323(3) 0.0642(17) Uani 1 1 d . . .
O1 O 0.2516(4) 0.7715(4) 0.2363(3) 0.107(2) Uani 1 1 d . . .
O2 O 0.3057(4) 0.9257(5) 0.2202(3) 0.0933(19) Uani 1 1 d . . .
O3 O 0.1851(3) 0.9146(4) 0.2436(3) 0.0746(15) Uani 1 1 d . . .
O1W O 0.2782(2) 0.5603(3) 0.19110(18) 0.0452(10) Uani 1 1 d . . .
H1WA H 0.2722 0.6259 0.1999 0.068 Uiso 1 1 d R . .
H1WB H 0.2458 0.5377 0.1631 0.068 Uiso 1 1 d R . .
O2W O 0.2318(3) 0.4359(3) 0.2886(2) 0.0598(12) Uani 1 1 d . . .
H2WA H 0.2581 0.4692 0.2629 0.090 Uiso 1 1 d R . .
H2WB H 0.2618 0.4230 0.3202 0.090 Uiso 1 1 d R . .

loop_
_atom_site_aniso_label
_atom_site_aniso_U_11
_atom_site_aniso_U_22
_atom_site_aniso_U_33
_atom_site_aniso_U_23
_atom_site_aniso_U_13
_atom_site_aniso_U_12
Cu1 0.0440(3) 0.0131(3) 0.0274(3) 0.0026(2) -0.0076(2) 0.0007(2)
Cu2 0.0452(3) 0.0136(3) 0.0216(3) 0.0013(2) -0.0093(2) 0.0051(2)
Cu3 0.0462(5) 0.0154(4) 0.0134(4) 0.000 -0.0037(3) 0.000
N1 0.0299(19) 0.0155(18) 0.028(2) -0.0008(15) -0.0006(15) 0.0037(15)
N2 0.038(2) 0.0171(19) 0.021(2) 0.0023(14) -0.0078(16) -0.0010(15)
N3 0.0254(18) 0.0162(18) 0.024(2) -0.0012(14) -0.0055(14) 0.0036(14)
N4 0.035(2) 0.0161(18) 0.0163(18) -0.0001(14) -0.0027(15) 0.0008(15)
N5 0.0274(19) 0.0096(17) 0.028(2) 0.0004(14) 0.0007(15) 0.0038(14)
N6 0.0328(19) 0.0044(16) 0.0174(18) 0.0017(12) -0.0051(14) -0.0033(13)
N7 0.0281(18) 0.0131(18) 0.0143(17) 0.0029(13) -0.0043(13) 0.0044(14)
N8 0.0331(19) 0.0166(18) 0.0070(16) 0.0006(13) -0.0043(13) 0.0007(14)
N9 0.037(2) 0.0199(19) 0.0194(19) 0.0001(15) -0.0078(15) 0.0016(16)
N10 0.035(2) 0.0157(19) 0.026(2) 0.0034(15) -0.0065(16) -0.0023(15)
C1 0.031(2) 0.017(2) 0.029(3) -0.0015(17) 0.0056(19) -0.0001(17)
C2 0.028(2) 0.0088(19) 0.019(2) 0.0001(15) 0.0024(16) 0.0028(15)
C3 0.026(2) 0.015(2) 0.025(2) 0.0018(16) 0.0018(17) 0.0009(16)
C4 0.034(3) 0.018(2) 0.057(4) 0.005(2) -0.005(2) 0.008(2)
C5 0.021(2) 0.028(3) 0.053(3) 0.003(2) -0.007(2) -0.0096(19)
C6 0.028(2) 0.014(2) 0.061(3) 0.003(2) 0.016(2) -0.0086(18)
C7 0.030(2) 0.016(2) 0.021(2) -0.0013(16) -0.0017(17) -0.0042(17)
C8 0.029(2) 0.019(2) 0.021(2) -0.0017(17) 0.0025(17) 0.0007(17)
C9 0.044(3) 0.022(2) 0.016(2) -0.0037(17) -0.0128(19) 0.0021(19)
C10 0.061(3) 0.022(3) 0.023(3) -0.0005(19) -0.020(2) 0.003(2)
C11 0.030(2) 0.016(2) 0.022(2) 0.0054(16) 0.0001(17) -0.0024(17)
C12 0.036(2) 0.018(2) 0.017(2) 0.0016(16) -0.0078(18) -0.0039(18)
C13 0.039(2) 0.0086(19) 0.0106(19) -0.0004(14) 0.0003(16) -0.0057(16)
C14 0.029(2) 0.013(2) 0.019(2) -0.0034(16) -0.0114(17) -0.0025(16)
C15 0.036(2) 0.0096(19) 0.013(2) -0.0008(15) 0.0005(17) -0.0024(16)
C16 0.050(3) 0.026(3) 0.028(3) 0.003(2) 0.006(2) 0.007(2)
C17 0.059(3) 0.026(3) 0.030(3) -0.007(2) 0.017(2) 0.013(2)
C18 0.046(3) 0.020(2) 0.030(3) -0.0008(19) 0.000(2) 0.011(2)
C19 0.027(2) 0.018(2) 0.014(2) 0.0020(15) -0.0008(16) 0.0021(16)
C20 0.023(2) 0.016(2) 0.015(2) 0.0011(15) 0.0015(15) 0.0006(16)
C21 0.041(3) 0.016(2) 0.026(2) 0.0055(18) -0.016(2) -0.0079(19)
C22 0.048(3) 0.026(3) 0.030(3) 0.005(2) -0.017(2) 0.002(2)
C23 0.042(3) 0.006(2) 0.045(3) 0.0076(19) -0.003(2) 0.0028(18)
C24 0.027(2) 0.013(2) 0.026(2) 0.0064(16) 0.0015(17) -0.0015(16)
Cu4 0.0419(3) 0.0134(3) 0.0261(3) -0.0027(2) -0.0079(2) -0.0027(2)
Cu5 0.0374(3) 0.0168(3) 0.0320(3) -0.0103(2) -0.0102(2) 0.0036(2)
Cu6 0.0554(5) 0.0141(4) 0.0144(4) 0.000 -0.0031(3) 0.000
N11 0.037(2) 0.0086(17) 0.0158(18) -0.0013(13) -0.0049(14) -0.0007(14)
N12 0.038(2) 0.0170(19) 0.020(2) -0.0008(14) -0.0014(16) -0.0034(15)
N13 0.038(2) 0.0063(16) 0.0140(17) -0.0008(12) -0.0033(14) 0.0002(14)
N14 0.031(2) 0.0203(19) 0.026(2) -0.0042(15) -0.0083(16) -0.0003(15)
N15 0.042(2) 0.0143(19) 0.028(2) -0.0015(15) -0.0034(17) 0.0011(16)
N16 0.034(2) 0.0113(18) 0.023(2) -0.0004(14) -0.0061(15) -0.0028(14)
N17 0.0258(18) 0.0138(17) 0.0233(19) -0.0049(14) -0.0040(14) 0.0010(14)
N18 0.0211(18) 0.028(2) 0.029(2) -0.0001(16) -0.0030(15) -0.0088(15)
N19 0.033(2) 0.022(2) 0.023(2) 0.0043(15) -0.0067(16) -0.0035(15)
N20 0.043(2) 0.0109(18) 0.026(2) 0.0000(14) 0.0060(17) 0.0063(15)
C25 0.021(2) 0.014(2) 0.021(2) -0.0021(15) 0.0015(16) 0.0018(15)
C26 0.029(2) 0.014(2) 0.017(2) 0.0040(16) -0.0033(16) -0.0006(16)
C27 0.036(2) 0.011(2) 0.014(2) 0.0001(15) -0.0091(17) -0.0043(16)
C28 0.042(3) 0.024(3) 0.031(3) -0.0041(19) 0.014(2) -0.005(2)
C29 0.049(3) 0.023(3) 0.035(3) 0.002(2) 0.012(2) -0.002(2)
C30 0.035(2) 0.023(2) 0.033(3) 0.0072(19) 0.015(2) -0.0041(19)
C31 0.028(2) 0.017(2) 0.021(2) 0.0004(16) -0.0027(17) 0.0016(17)
C32 0.032(2) 0.014(2) 0.019(2) 0.0005(16) -0.0025(17) -0.0067(17)
C33 0.050(3) 0.025(3) 0.026(3) 0.0018(19) -0.012(2) -0.008(2)
C34 0.046(3) 0.023(3) 0.026(3) -0.0026(19) -0.012(2) -0.008(2)
C35 0.039(3) 0.023(2) 0.029(3) -0.0011(19) 0.007(2) -0.004(2)
C36 0.032(2) 0.015(2) 0.023(2) -0.0037(16) 0.0016(18) -0.0019(17)
C37 0.0191(17) 0.0015(16) 0.0126(18) -0.0048(13) 0.0001(14) -0.0022(13)
C38 0.026(2) 0.023(2) 0.018(2) -0.0047(17) -0.0004(16) 0.0021(17)
C39 0.030(2) 0.013(2) 0.020(2) -0.0018(16) -0.0019(17) -0.0036(16)
C40 0.045(3) 0.019(2) 0.027(3) -0.0001(18) -0.007(2) -0.003(2)
C41 0.055(3) 0.033(3) 0.014(2) 0.0006(19) -0.020(2) -0.003(2)
C42 0.044(3) 0.013(2) 0.033(3) -0.0024(18) 0.001(2) -0.0013(19)
C43 0.027(2) 0.017(2) 0.021(2) 0.0002(16) -0.0049(17) -0.0011(16)
C44 0.0207(19) 0.018(2) 0.018(2) 0.0057(16) 0.0022(16) -0.0025(16)
C45 0.015(2) 0.016(2) 0.051(3) -0.0054(19) 0.0070(19) 0.0000(16)
C46 0.019(2) 0.023(2) 0.050(3) 0.001(2) -0.006(2) 0.0020(18)
C47 0.037(3) 0.015(2) 0.039(3) 0.0039(19) 0.008(2) 0.0071(18)
C48 0.030(2) 0.016(2) 0.022(2) -0.0021(16) -0.0042(17) 0.0048(17)
N21 0.085(4) 0.039(3) 0.064(4) -0.011(3) -0.033(3) 0.020(3)
O1 0.127(5) 0.049(3) 0.139(6) -0.025(4) -0.028(5) 0.023(3)
O2 0.093(4) 0.088(5) 0.099(5) 0.001(4) 0.002(4) -0.011(4)
O3 0.079(3) 0.052(3) 0.090(4) -0.007(3) -0.015(3) 0.015(3)
O1W 0.049(2) 0.031(2) 0.052(2) 0.0035(18) -0.0226(18) 0.0052(17)
O2W 0.072(3) 0.047(3) 0.057(3) 0.019(2) -0.017(2) -0.016(2)

loop_
_geom_bond_atom_site_label_1
_geom_bond_atom_site_label_2
_geom_bond_distance
_geom_bond_site_symmetry_2
_geom_bond_publ_flag
Cu1 N1 1.958(4) . ?
Cu1 N9 1.977(4) 1_545 ?
Cu1 N10 2.099(4) . ?
Cu2 N6 1.972(3) . ?
Cu2 N5 1.988(3) 1_565 ?
Cu2 N4 2.134(4) . ?
Cu2 N7 2.358(4) 3_675 ?
Cu3 N8 1.857(3) 2_655 ?
Cu3 N8 1.857(3) . ?
N1 C1 1.360(6) . ?
N1 N2 1.363(5) . ?
N2 C2 1.336(5) . ?
N3 C1 1.354(6) . ?
N3 C2 1.361(5) . ?
N4 C12 1.342(5) . ?
N4 C11 1.348(5) . ?
N5 C6 1.343(6) . ?
N5 C7 1.346(5) . ?
N5 Cu2 1.988(3) 1_545 ?
N6 C13 1.320(5) . ?
N6 N7 1.398(5) . ?
N7 C14 1.315(5) . ?
N7 Cu2 2.358(4) 3_675 ?
N8 C14 1.364(5) . ?
N8 C13 1.382(5) . ?
N9 C19 1.343(5) . ?
N9 C18 1.355(6) . ?
N9 Cu1 1.977(4) 1_565 ?
N10 C23 1.325(6) . ?
N10 C24 1.341(5) . ?
C1 C3 1.447(6) . ?
C2 C8 1.473(6) . ?
C3 C7 1.385(6) . ?
C3 C4 1.390(6) . ?
C4 C5 1.390(7) . ?
C5 C6 1.373(7) . ?
C8 C9 1.387(6) . ?
C8 C12 1.396(6) . ?
C9 C10 1.403(7) . ?
C10 C11 1.365(6) . ?
C13 C15 1.470(6) . ?
C14 C20 1.479(6) . ?
C15 C16 1.376(6) . ?
C15 C19 1.392(5) . ?
C16 C17 1.384(7) . ?
C17 C18 1.375(7) . ?
C20 C21 1.377(6) . ?
C20 C24 1.408(6) . ?
C21 C22 1.388(6) . ?
C22 C23 1.411(7) . ?
Cu4 N11 1.933(3) . ?
Cu4 N19 1.981(4) 1_565 ?
Cu4 N20 2.096(4) . ?
Cu5 N14 1.985(4) 1_545 ?
Cu5 N17 1.998(3) . ?
Cu5 N16 2.127(4) 3_566 ?
Cu5 N15 2.294(4) . ?
Cu6 N13 1.867(3) . ?
Cu6 N13 1.867(3) 2 ?
N11 C25 1.344(5) . ?
N11 N12 1.397(5) . ?
N12 C26 1.306(5) . ?
N13 C25 1.344(5) . ?
N13 C26 1.360(5) . ?
N14 C31 1.339(6) . ?
N14 C30 1.345(6) . ?
N14 Cu5 1.985(4) 1_565 ?
N15 C35 1.329(6) . ?
N15 C36 1.333(5) . ?
N16 C37 1.308(5) . ?
N16 N17 1.395(5) . ?
N16 Cu5 2.127(4) 3_566 ?
N17 C38 1.340(5) . ?
N18 C38 1.348(6) . ?
N18 C37 1.374(5) . ?
N19 C47 1.320(6) . ?
N19 C48 1.347(6) . ?
N19 Cu4 1.981(4) 1_545 ?
N20 C43 1.332(5) . ?
N20 C42 1.344(6) . ?
C25 C27 1.479(6) . ?
C26 C32 1.478(6) . ?
C27 C28 1.366(6) . ?
C27 C31 1.382(6) . ?
C28 C29 1.381(7) . ?
C29 C30 1.397(7) . ?
C32 C33 1.395(6) . ?
C32 C36 1.418(6) . ?
C33 C34 1.391(7) . ?
C34 C35 1.376(7) . ?
C37 C39 1.488(5) . ?
C38 C44 1.466(6) . ?
C39 C40 1.369(6) . ?
C39 C43 1.383(6) . ?
C40 C41 1.374(7) . ?
C41 C42 1.365(7) . ?
C44 C48 1.376(6) . ?
C44 C45 1.393(6) . ?
C45 C46 1.378(6) . ?
C46 C47 1.394(7) . ?
N21 O2 1.242(8) . ?
N21 O1 1.251(7) . ?
N21 O3 1.285(7) . ?
